data_4512445
loop_
_publ_author_name
'Mamada, Masashi'
'Katagiri, Hiroshi'
'Sakanoue, Tomo'
'Tokito, Shizuo'

_publ_section_title
;
 Characterization of New Rubrene Analogues with Heteroaryl Substituents
;
_journal_issue 1
_journal_name_full 'Crystal Growth &amp; Design'
_journal_page_first 442
_journal_paper_doi 10.1021/cg501519a
_journal_volume 15
_journal_year 2015
_chemical_formula_moiety 'C38 H28 O4'
_chemical_formula_sum 'C38 H28 O4'
_chemical_formula_weight 548.60
_chemical_name_systematic
; 
 ? 
;
_space_group_IT_number 2
_symmetry_cell_setting triclinic
_symmetry_space_group_name_Hall '-P 1'
_symmetry_space_group_name_H-M 'P -1'
_atom_sites_solution_hydrogens geom
_atom_sites_solution_primary direct
_atom_sites_solution_secondary difmap
_audit_creation_method SHELXL-97
_cell_angle_alpha 62.458(8)
_cell_angle_beta 80.781(11)
_cell_angle_gamma 74.581(10)
_cell_formula_units_Z 2
_cell_length_a 8.5037(18)
_cell_length_b 13.244(2)
_cell_length_c 14.277(3)
_cell_measurement_reflns_used 4436
_cell_measurement_temperature 93
_cell_measurement_theta_max 30.9
_cell_measurement_theta_min 2.5
_cell_volume 1373.1(5)
_computing_cell_refinement 'CrystalClear (Rigaku Inc., 2008)'
_computing_data_collection 'CrystalClear (Rigaku Inc., 2008)'
_computing_data_reduction 'CrystalClear (Rigaku Inc., 2008)'
_computing_molecular_graphics 'PLATON (Spek, 2009)'
_computing_publication_material 'Yadokari-XG 2009 (Wakita, Kabuto et al., 2009)'
_computing_structure_refinement 'SHELXL-97 (Sheldrick, 2008)'
_computing_structure_solution 'SHELXS-97 (Sheldrick, 2008)'
_diffrn_ambient_temperature 93
_diffrn_detector_area_resol_mean 28.5714
_diffrn_measured_fraction_theta_full 0.995
_diffrn_measured_fraction_theta_max 0.995
_diffrn_measurement_device 'Rigaku Saturn'
_diffrn_measurement_method \w
_diffrn_radiation_detector CCD
_diffrn_radiation_monochromator 'Graphite Monochromator'
_diffrn_radiation_source 'Rotating Anode'
_diffrn_radiation_type 'Mo K\a'
_diffrn_radiation_wavelength 0.71075
_diffrn_reflns_av_R_equivalents 0.0344
_diffrn_reflns_av_sigmaI/netI 0.0370
_diffrn_reflns_limit_h_max 11
_diffrn_reflns_limit_h_min -11
_diffrn_reflns_limit_k_max 17
_diffrn_reflns_limit_k_min -17
_diffrn_reflns_limit_l_max 18
_diffrn_reflns_limit_l_min -18
_diffrn_reflns_number 22889
_diffrn_reflns_theta_full 27.51
_diffrn_reflns_theta_max 27.51
_diffrn_reflns_theta_min 3.22
_exptl_absorpt_coefficient_mu 0.085
_exptl_absorpt_correction_T_max 1.000
_exptl_absorpt_correction_T_min 0.821
_exptl_absorpt_correction_type multi-scan
_exptl_absorpt_process_details '(REQAB; Jacobson, 1998)'
_exptl_crystal_colour red
_exptl_crystal_density_diffrn 1.327
_exptl_crystal_density_method 'not measured'
_exptl_crystal_description needle
_exptl_crystal_F_000 576
_exptl_crystal_size_max 0.40
_exptl_crystal_size_mid 0.20
_exptl_crystal_size_min 0.10
_refine_diff_density_max 0.329
_refine_diff_density_min -0.197
_refine_diff_density_rms 0.048
_refine_ls_extinction_method none
_refine_ls_goodness_of_fit_ref 1.028
_refine_ls_hydrogen_treatment constr
_refine_ls_matrix_type full
_refine_ls_number_parameters 383
_refine_ls_number_reflns 6271
_refine_ls_number_restraints 0
_refine_ls_restrained_S_all 1.028
_refine_ls_R_factor_all 0.0582
_refine_ls_R_factor_gt 0.0450
_refine_ls_shift/su_max 0.000
_refine_ls_shift/su_mean 0.000
_refine_ls_structure_factor_coef Fsqd
_refine_ls_weighting_details 'calc w=1/[\s^2^(Fo^2^)+(0.0477P)^2^+0.4243P] where P=(Fo^2^+2Fc^2^)/3'
_refine_ls_weighting_scheme calc
_refine_ls_wR_factor_gt 0.1020
_refine_ls_wR_factor_ref 0.1110
_reflns_number_gt 5077
_reflns_number_total 6271
_reflns_threshold_expression >2sigma(I)
_cod_data_source_file cg501519a_si_002.cif
_cod_data_source_block compd4-FR1
_cod_depositor_comments
;
The following automatic conversions were performed:

'_exptl_absorpt_correction_type' value 'Multi-scan' changed to
'multi-scan' according to
/home/saulius/struct/COD-crude-data--automatic-downloads/rss-feeds/ACS/lib/dictionaries/cif_core.dic
dictionary named 'cif_core.dic' version 2.4.2 from 2011-04-26.

Automatic conversion script
Id: cif_fix_values 2935 2014-11-11 08:27:57Z andrius 

 Adding full bibliography for 4512440--4512445.cif.
;
_cod_database_code 4512445

loop_
_symmetry_equiv_pos_as_xyz
'x, y, z'
'-x, -y, -z'

loop_
_atom_site_label
_atom_site_type_symbol
_atom_site_fract_x
_atom_site_fract_y
_atom_site_fract_z
_atom_site_U_iso_or_equiv
_atom_site_adp_type
_atom_site_occupancy
_atom_site_symmetry_multiplicity
_atom_site_calc_flag
_atom_site_refinement_flags
C1 C 0.49157(17) -0.17387(12) 1.05829(11) 0.0214(3) Uani 1 1 d .
H1 H 0.5873 -0.2329 1.0845 0.026 Uiso 1 1 calc R
C2 C 0.37034(17) -0.15733(13) 1.12770(11) 0.0231(3) Uani 1 1 d .
H2 H 0.3816 -0.2051 1.2015 0.028 Uiso 1 1 calc R
C3 C 0.22684(17) -0.06879(12) 1.09029(11) 0.0226(3) Uani 1 1 d .
H3 H 0.1411 -0.0595 1.1391 0.027 Uiso 1 1 calc R
C4 C 0.21124(16) 0.00219(12) 0.98597(11) 0.0201(3) Uani 1 1 d .
H4 H 0.1149 0.0616 0.9628 0.024 Uiso 1 1 calc R
C5 C 0.32646(16) 0.06792(11) 0.80160(11) 0.0176(3) Uani 1 1 d .
C6 C 0.46281(16) 0.13797(11) 0.62114(10) 0.0175(3) Uani 1 1 d .
C7 C 0.58974(17) 0.19584(12) 0.43981(11) 0.0206(3) Uani 1 1 d .
H7 H 0.5307 0.2741 0.4193 0.025 Uiso 1 1 calc R
C8 C 0.68741(18) 0.16794(13) 0.36730(11) 0.0245(3) Uani 1 1 d .
H8 H 0.6971 0.2265 0.2971 0.029 Uiso 1 1 calc R
C9 C 0.77622(18) 0.05113(13) 0.39527(12) 0.0256(3) Uani 1 1 d .
H9 H 0.8430 0.0316 0.3434 0.031 Uiso 1 1 calc R
C10 C 0.76536(18) -0.03229(12) 0.49610(11) 0.0233(3) Uani 1 1 d .
H10 H 0.8232 -0.1102 0.5133 0.028 Uiso 1 1 calc R
C11 C 0.66999(16) -0.08771(11) 0.68422(11) 0.0186(3) Uani 1 1 d .
C12 C 0.59465(16) -0.12637(11) 0.87264(11) 0.0185(3) Uani 1 1 d .
C13 C 0.47819(16) -0.10418(11) 0.94629(11) 0.0179(3) Uani 1 1 d .
C14 C 0.33643(16) -0.00986(11) 0.90931(11) 0.0179(3) Uani 1 1 d .
C15 C 0.57441(16) -0.05564(11) 0.76205(11) 0.0181(3) Uani 1 1 d .
C16 C 0.45245(16) 0.05203(11) 0.72757(10) 0.0176(3) Uani 1 1 d .
C17 C 0.66909(16) -0.00615(12) 0.57746(11) 0.0191(3) Uani 1 1 d .
C18 C 0.57218(16) 0.11126(12) 0.54668(11) 0.0185(3) Uani 1 1 d .
C19 C 0.17651(16) 0.15887(12) 0.76295(10) 0.0185(3) Uani 1 1 d .
O1 O 0.09013(11) 0.14306(8) 0.69826(7) 0.0190(2) Uani 1 1 d .
C20 C -0.04772(16) 0.23125(12) 0.67163(11) 0.0204(3) Uani 1 1 d .
C21 C -0.05069(17) 0.29941(12) 0.71892(11) 0.0216(3) Uani 1 1 d .
H21 H -0.1329 0.3662 0.7136 0.026 Uiso 1 1 calc R
C22 C 0.09267(17) 0.25258(12) 0.77853(11) 0.0208(3) Uani 1 1 d .
H22 H 0.1233 0.2816 0.8210 0.025 Uiso 1 1 calc R
C23 C -0.15837(18) 0.22786(13) 0.60326(12) 0.0277(3) Uani 1 1 d .
H23 H -0.2564 0.2904 0.5924 0.042 Uiso 1 1 calc R
H23A H -0.1897 0.1522 0.6374 0.042 Uiso 1 1 calc R
H23B H -0.1022 0.2387 0.5348 0.042 Uiso 1 1 calc R
C24 C 0.74805(16) -0.21429(12) 0.91079(11) 0.0195(3) Uani 1 1 d .
O2 O 0.88645(11) -0.16913(8) 0.88245(7) 0.0206(2) Uani 1 1 d .
C25 C 1.01444(17) -0.25936(12) 0.93155(11) 0.0219(3) Uani 1 1 d .
C26 C 0.96089(17) -0.35890(12) 0.98931(11) 0.0226(3) Uani 1 1 d .
H26 H 1.0249 -0.4337 1.0307 0.027 Uiso 1 1 calc R
C27 C 0.78867(18) -0.32964(12) 0.97596(11) 0.0235(3) Uani 1 1 d .
H27 H 0.7165 -0.3816 1.0071 0.028 Uiso 1 1 calc R
C28 C 1.17552(18) -0.22820(13) 0.91713(12) 0.0270(3) Uani 1 1 d .
H28 H 1.2633 -0.2957 0.9228 0.041 Uiso 1 1 calc R
H28A H 1.1854 -0.2055 0.9719 0.041 Uiso 1 1 calc R
H28B H 1.1838 -0.1629 0.8472 0.041 Uiso 1 1 calc R
C29 C 0.37251(16) 0.25965(12) 0.59054(11) 0.0188(3) Uani 1 1 d .
O3 O 0.41772(11) 0.31368(8) 0.64188(7) 0.0200(2) Uani 1 1 d .
C30 C 0.32592(17) 0.42590(11) 0.60323(12) 0.0222(3) Uani 1 1 d .
C31 C 0.22805(17) 0.44400(12) 0.52859(11) 0.0232(3) Uani 1 1 d .
H31 H 0.1531 0.5143 0.4895 0.028 Uiso 1 1 calc R
C32 C 0.25887(17) 0.33719(12) 0.51968(11) 0.0211(3) Uani 1 1 d .
H32 H 0.2092 0.3232 0.4730 0.025 Uiso 1 1 calc R
C33 C 0.3553(2) 0.49876(13) 0.64942(13) 0.0307(4) Uani 1 1 d .
H33 H 0.2793 0.5750 0.6207 0.046 Uiso 1 1 calc R
H33A H 0.4677 0.5095 0.6316 0.046 Uiso 1 1 calc R
H33B H 0.3382 0.4600 0.7264 0.046 Uiso 1 1 calc R
C34 C 0.75345(17) -0.21033(12) 0.71518(11) 0.0208(3) Uani 1 1 d .
O4 O 0.65237(12) -0.28865(8) 0.76365(8) 0.0226(2) Uani 1 1 d .
C35 C 0.7468(2) -0.39738(12) 0.78368(11) 0.0262(3) Uani 1 1 d .
C36 C 0.90171(19) -0.38998(13) 0.74813(12) 0.0276(3) Uani 1 1 d .
H36 H 0.9906 -0.4526 0.7516 0.033 Uiso 1 1 calc R
C37 C 0.90643(19) -0.26934(13) 0.70409(12) 0.0265(3) Uani 1 1 d .
H37 H 0.9995 -0.2367 0.6729 0.032 Uiso 1 1 calc R
C38 C 0.6601(2) -0.49508(13) 0.83754(14) 0.0360(4) Uani 1 1 d .
H38 H 0.7384 -0.5692 0.8514 0.054 Uiso 1 1 calc R
H38A H 0.5758 -0.4840 0.7921 0.054 Uiso 1 1 calc R
H38B H 0.6090 -0.4964 0.9046 0.054 Uiso 1 1 calc R

loop_
_atom_site_aniso_label
_atom_site_aniso_U_11
_atom_site_aniso_U_22
_atom_site_aniso_U_33
_atom_site_aniso_U_23
_atom_site_aniso_U_13
_atom_site_aniso_U_12
C1 0.0203(7) 0.0212(7) 0.0215(7) -0.0073(6) -0.0053(6) -0.0039(5)
C2 0.0259(7) 0.0246(7) 0.0182(7) -0.0066(6) -0.0013(6) -0.0096(6)
C3 0.0226(7) 0.0233(7) 0.0225(7) -0.0097(6) 0.0009(6) -0.0080(6)
C4 0.0182(7) 0.0199(7) 0.0228(7) -0.0097(6) 0.0001(5) -0.0053(5)
C5 0.0185(6) 0.0163(6) 0.0193(7) -0.0079(5) -0.0031(5) -0.0045(5)
C6 0.0179(6) 0.0176(6) 0.0178(7) -0.0069(5) -0.0041(5) -0.0046(5)
C7 0.0229(7) 0.0186(7) 0.0201(7) -0.0073(6) -0.0036(6) -0.0049(5)
C8 0.0298(8) 0.0223(7) 0.0194(7) -0.0064(6) -0.0015(6) -0.0074(6)
C9 0.0300(8) 0.0273(8) 0.0210(7) -0.0131(6) 0.0030(6) -0.0066(6)
C10 0.0260(7) 0.0209(7) 0.0240(8) -0.0122(6) -0.0008(6) -0.0024(6)
C11 0.0172(6) 0.0177(7) 0.0211(7) -0.0085(6) -0.0027(5) -0.0030(5)
C12 0.0200(7) 0.0152(6) 0.0194(7) -0.0059(5) -0.0040(5) -0.0036(5)
C13 0.0188(6) 0.0171(6) 0.0187(7) -0.0068(6) -0.0031(5) -0.0062(5)
C14 0.0184(7) 0.0169(6) 0.0203(7) -0.0083(6) -0.0023(5) -0.0058(5)
C15 0.0177(6) 0.0178(6) 0.0193(7) -0.0076(6) -0.0015(5) -0.0053(5)
C16 0.0181(6) 0.0181(7) 0.0181(7) -0.0078(6) -0.0037(5) -0.0048(5)
C17 0.0193(7) 0.0206(7) 0.0199(7) -0.0104(6) -0.0015(5) -0.0049(5)
C18 0.0192(7) 0.0183(7) 0.0193(7) -0.0079(6) -0.0038(5) -0.0052(5)
C19 0.0187(7) 0.0199(7) 0.0170(7) -0.0070(6) -0.0015(5) -0.0061(5)
O1 0.0171(5) 0.0191(5) 0.0208(5) -0.0087(4) -0.0036(4) -0.0027(4)
C20 0.0159(6) 0.0198(7) 0.0212(7) -0.0062(6) -0.0012(5) -0.0025(5)
C21 0.0201(7) 0.0183(7) 0.0218(7) -0.0071(6) -0.0004(6) -0.0007(5)
C22 0.0224(7) 0.0208(7) 0.0199(7) -0.0098(6) -0.0015(5) -0.0039(5)
C23 0.0222(7) 0.0290(8) 0.0310(8) -0.0124(7) -0.0075(6) -0.0021(6)
C24 0.0206(7) 0.0198(7) 0.0184(7) -0.0081(6) -0.0021(5) -0.0045(5)
O2 0.0198(5) 0.0177(5) 0.0230(5) -0.0083(4) -0.0037(4) -0.0016(4)
C25 0.0216(7) 0.0207(7) 0.0237(7) -0.0116(6) -0.0061(6) 0.0014(5)
C26 0.0256(7) 0.0172(7) 0.0225(7) -0.0075(6) -0.0067(6) 0.0000(5)
C27 0.0248(7) 0.0209(7) 0.0236(7) -0.0083(6) -0.0040(6) -0.0045(6)
C28 0.0249(8) 0.0263(8) 0.0289(8) -0.0113(7) -0.0051(6) -0.0036(6)
C29 0.0190(7) 0.0190(7) 0.0186(7) -0.0073(6) -0.0006(5) -0.0067(5)
O3 0.0205(5) 0.0165(5) 0.0231(5) -0.0081(4) -0.0043(4) -0.0037(4)
C30 0.0227(7) 0.0133(6) 0.0272(8) -0.0067(6) -0.0004(6) -0.0036(5)
C31 0.0216(7) 0.0177(7) 0.0234(7) -0.0035(6) -0.0037(6) -0.0024(5)
C32 0.0206(7) 0.0217(7) 0.0191(7) -0.0066(6) -0.0024(5) -0.0051(5)
C33 0.0330(8) 0.0218(7) 0.0396(9) -0.0149(7) -0.0048(7) -0.0049(6)
C34 0.0242(7) 0.0197(7) 0.0178(7) -0.0078(6) -0.0018(6) -0.0040(6)
O4 0.0262(5) 0.0175(5) 0.0234(5) -0.0078(4) -0.0059(4) -0.0028(4)
C35 0.0401(9) 0.0179(7) 0.0206(7) -0.0093(6) -0.0088(6) -0.0003(6)
C36 0.0327(8) 0.0214(7) 0.0225(8) -0.0097(6) -0.0059(6) 0.0066(6)
C37 0.0269(8) 0.0255(8) 0.0224(8) -0.0094(6) -0.0013(6) -0.0006(6)
C38 0.0510(11) 0.0225(8) 0.0355(9) -0.0107(7) -0.0116(8) -0.0080(7)

loop_
_atom_type_symbol
_atom_type_description
_atom_type_scat_dispersion_real
_atom_type_scat_dispersion_imag
_atom_type_scat_source
C C 0.0033 0.0016 'International Tables Vol C Tables 4.2.6.8 and 6.1.1.4'
H H 0.0000 0.0000 'International Tables Vol C Tables 4.2.6.8 and 6.1.1.4'
O O 0.0106 0.0060 'International Tables Vol C Tables 4.2.6.8 and 6.1.1.4'

loop_
_geom_angle_atom_site_label_1
_geom_angle_atom_site_label_2
_geom_angle_atom_site_label_3
_geom_angle
C2 C1 C13 121.46(13)
C2 C1 H1 119.3
C13 C1 H1 119.3
C1 C2 C3 120.20(13)
C1 C2 H2 119.9
C3 C2 H2 119.9
C4 C3 C2 120.60(13)
C4 C3 H3 119.7
C2 C3 H3 119.7
C3 C4 C14 121.61(13)
C3 C4 H4 119.2
C14 C4 H4 119.2
C14 C5 C16 120.46(12)
C14 C5 C19 119.68(12)
C16 C5 C19 119.51(12)
C18 C6 C16 120.52(12)
C18 C6 C29 118.96(12)
C16 C6 C29 120.17(12)
C8 C7 C18 121.99(13)
C8 C7 H7 119.0
C18 C7 H7 119.0
C7 C8 C9 120.39(13)
C7 C8 H8 119.8
C9 C8 H8 119.8
C10 C9 C8 119.95(13)
C10 C9 H9 120.0
C8 C9 H9 120.0
C9 C10 C17 121.90(13)
C9 C10 H10 119.0
C17 C10 H10 119.0
C17 C11 C15 120.30(12)
C17 C11 C34 120.13(12)
C15 C11 C34 119.17(12)
C13 C12 C15 120.38(12)
C13 C12 C24 119.16(12)
C15 C12 C24 120.04(12)
C12 C13 C1 122.53(12)
C12 C13 C14 119.53(12)
C1 C13 C14 117.91(12)
C5 C14 C4 122.14(12)
C5 C14 C13 119.84(12)
C4 C14 C13 118.01(12)
C12 C15 C11 122.45(12)
C12 C15 C16 118.76(12)
C11 C15 C16 118.79(12)
C6 C16 C5 122.72(12)
C6 C16 C15 118.66(12)
C5 C16 C15 118.62(12)
C11 C17 C10 122.88(13)
C11 C17 C18 119.60(12)
C10 C17 C18 117.49(12)
C6 C18 C7 122.32(12)
C6 C18 C17 119.61(12)
C7 C18 C17 118.05(12)
C22 C19 O1 109.22(12)
C22 C19 C5 136.87(13)
O1 C19 C5 113.77(11)
C20 O1 C19 107.17(10)
C21 C20 O1 109.52(12)
C21 C20 C23 135.30(13)
O1 C20 C23 115.13(12)
C20 C21 C22 107.25(12)
C20 C21 H21 126.4
C22 C21 H21 126.4
C19 C22 C21 106.81(13)
C19 C22 H22 126.6
C21 C22 H22 126.6
C20 C23 H23 109.5
C20 C23 H23A 109.5
H23 C23 H23A 109.5
C20 C23 H23B 109.5
H23 C23 H23B 109.5
H23A C23 H23B 109.5
C27 C24 O2 109.11(12)
C27 C24 C12 136.01(13)
O2 C24 C12 114.55(11)
C25 O2 C24 107.23(10)
C26 C25 O2 109.93(12)
C26 C25 C28 133.71(13)
O2 C25 C28 116.21(12)
C25 C26 C27 106.53(12)
C25 C26 H26 126.7
C27 C26 H26 126.7
C24 C27 C26 107.20(13)
C24 C27 H27 126.4
C26 C27 H27 126.4
C25 C28 H28 109.5
C25 C28 H28A 109.5
H28 C28 H28A 109.5
C25 C28 H28B 109.5
H28 C28 H28B 109.5
H28A C28 H28B 109.5
C32 C29 O3 109.27(12)
C32 C29 C6 136.33(13)
O3 C29 C6 114.31(11)
C30 O3 C29 107.06(10)
C31 C30 O3 109.79(12)
C31 C30 C33 134.71(13)
O3 C30 C33 115.50(13)
C30 C31 C32 106.94(12)
C30 C31 H31 126.5
C32 C31 H31 126.5
C29 C32 C31 106.91(13)
C29 C32 H32 126.5
C31 C32 H32 126.5
C30 C33 H33 109.5
C30 C33 H33A 109.5
H33 C33 H33A 109.5
C30 C33 H33B 109.5
H33 C33 H33B 109.5
H33A C33 H33B 109.5
C37 C34 O4 108.84(12)
C37 C34 C11 136.59(14)
O4 C34 C11 114.47(12)
C35 O4 C34 107.22(11)
C36 C35 O4 110.10(13)
C36 C35 C38 134.34(14)
O4 C35 C38 115.56(14)
C35 C36 C37 106.60(13)
C35 C36 H36 126.7
C37 C36 H36 126.7
C34 C37 C36 107.24(14)
C34 C37 H37 126.4
C36 C37 H37 126.4
C35 C38 H38 109.5
C35 C38 H38A 109.5
H38 C38 H38A 109.5
C35 C38 H38B 109.5
H38 C38 H38B 109.5
H38A C38 H38B 109.5

loop_
_geom_bond_atom_site_label_1
_geom_bond_atom_site_label_2
_geom_bond_distance
C1 C2 1.359(2)
C1 C13 1.4351(19)
C1 H1 0.9500
C2 C3 1.421(2)
C2 H2 0.9500
C3 C4 1.350(2)
C3 H3 0.9500
C4 C14 1.4333(19)
C4 H4 0.9500
C5 C14 1.4012(19)
C5 C16 1.4256(19)
C5 C19 1.4750(18)
C6 C18 1.4058(19)
C6 C16 1.4224(19)
C6 C29 1.4751(18)
C7 C8 1.347(2)
C7 C18 1.4284(19)
C7 H7 0.9500
C8 C9 1.424(2)
C8 H8 0.9500
C9 C10 1.357(2)
C9 H9 0.9500
C10 C17 1.4337(19)
C10 H10 0.9500
C11 C17 1.4024(19)
C11 C15 1.4280(19)
C11 C34 1.4697(18)
C12 C13 1.4036(19)
C12 C15 1.4260(19)
C12 C24 1.4791(18)
C13 C14 1.4442(18)
C15 C16 1.4420(19)
C17 C18 1.4467(19)
C19 C22 1.3535(19)
C19 O1 1.3836(16)
O1 C20 1.3736(16)
C20 C21 1.348(2)
C20 C23 1.482(2)
C21 C22 1.427(2)
C21 H21 0.9500
C22 H22 0.9500
C23 H23 0.9800
C23 H23A 0.9800
C23 H23B 0.9800
C24 C27 1.3515(19)
C24 O2 1.3800(17)
O2 C25 1.3719(16)
C25 C26 1.349(2)
C25 C28 1.490(2)
C26 C27 1.432(2)
C26 H26 0.9500
C27 H27 0.9500
C28 H28 0.9800
C28 H28A 0.9800
C28 H28B 0.9800
C29 C32 1.3553(19)
C29 O3 1.3850(16)
O3 C30 1.3732(16)
C30 C31 1.352(2)
C30 C33 1.483(2)
C31 C32 1.430(2)
C31 H31 0.9500
C32 H32 0.9500
C33 H33 0.9800
C33 H33A 0.9800
C33 H33B 0.9800
C34 C37 1.355(2)
C34 O4 1.3833(17)
O4 C35 1.3703(17)
C35 C36 1.346(2)
C35 C38 1.488(2)
C36 C37 1.431(2)
C36 H36 0.9500
C37 H37 0.9500
C38 H38 0.9800
C38 H38A 0.9800
C38 H38B 0.9800

loop_
_geom_torsion_atom_site_label_1
_geom_torsion_atom_site_label_2
_geom_torsion_atom_site_label_3
_geom_torsion_atom_site_label_4
_geom_torsion
C13 C1 C2 C3 -0.6(2)
C1 C2 C3 C4 -2.1(2)
C2 C3 C4 C14 1.0(2)
C18 C7 C8 C9 0.6(2)
C7 C8 C9 C10 -1.4(2)
C8 C9 C10 C17 -1.5(2)
C15 C12 C13 C1 179.00(12)
C24 C12 C13 C1 -8.4(2)
C15 C12 C13 C14 0.69(19)
C24 C12 C13 C14 173.28(12)
C2 C1 C13 C12 -174.04(13)
C2 C1 C13 C14 4.3(2)
C16 C5 C14 C4 -179.11(12)
C19 C5 C14 C4 -5.9(2)
C16 C5 C14 C13 2.39(19)
C19 C5 C14 C13 175.56(12)
C3 C4 C14 C5 -175.77(13)
C3 C4 C14 C13 2.8(2)
C12 C13 C14 C5 -8.29(19)
C1 C13 C14 C5 173.32(12)
C12 C13 C14 C4 173.15(12)
C1 C13 C14 C4 -5.23(18)
C13 C12 C15 C11 -167.25(13)
C24 C12 C15 C11 20.2(2)
C13 C12 C15 C16 12.50(19)
C24 C12 C15 C16 -160.03(12)
C17 C11 C15 C12 -167.42(13)
C34 C11 C15 C12 19.8(2)
C17 C11 C15 C16 12.82(19)
C34 C11 C15 C16 -159.93(12)
C18 C6 C16 C5 -169.45(12)
C29 C6 C16 C5 17.4(2)
C18 C6 C16 C15 10.54(19)
C29 C6 C16 C15 -162.56(12)
C14 C5 C16 C6 -169.21(12)
C19 C5 C16 C6 17.6(2)
C14 C5 C16 C15 10.80(19)
C19 C5 C16 C15 -162.38(12)
C12 C15 C16 C6 161.83(12)
C11 C15 C16 C6 -18.41(19)
C12 C15 C16 C5 -18.18(19)
C11 C15 C16 C5 161.58(12)
C15 C11 C17 C10 178.48(13)
C34 C11 C17 C10 -8.8(2)
C15 C11 C17 C18 0.7(2)
C34 C11 C17 C18 173.42(12)
C9 C10 C17 C11 -172.85(14)
C9 C10 C17 C18 4.9(2)
C16 C6 C18 C7 -178.20(12)
C29 C6 C18 C7 -5.0(2)
C16 C6 C18 C17 3.0(2)
C29 C6 C18 C17 176.19(12)
C8 C7 C18 C6 -175.92(13)
C8 C7 C18 C17 2.9(2)
C11 C17 C18 C6 -8.79(19)
C10 C17 C18 C6 173.34(12)
C11 C17 C18 C7 172.36(12)
C10 C17 C18 C7 -5.51(19)
C14 C5 C19 C22 62.7(2)
C16 C5 C19 C22 -124.02(18)
C14 C5 C19 O1 -112.34(14)
C16 C5 C19 O1 60.89(16)
C22 C19 O1 C20 1.56(14)
C5 C19 O1 C20 178.01(11)
C19 O1 C20 C21 -1.04(14)
C19 O1 C20 C23 -179.01(12)
O1 C20 C21 C22 0.15(15)
C23 C20 C21 C22 177.55(16)
O1 C19 C22 C21 -1.46(15)
C5 C19 C22 C21 -176.70(15)
C20 C21 C22 C19 0.81(16)
C13 C12 C24 C27 60.0(2)
C15 C12 C24 C27 -127.41(18)
C13 C12 C24 O2 -112.56(14)
C15 C12 C24 O2 60.06(17)
C27 C24 O2 C25 0.08(15)
C12 C24 O2 C25 174.59(11)
C24 O2 C25 C26 0.01(15)
C24 O2 C25 C28 -176.22(12)
O2 C25 C26 C27 -0.09(16)
C28 C25 C26 C27 175.23(16)
O2 C24 C27 C26 -0.13(16)
C12 C24 C27 C26 -172.94(15)
C25 C26 C27 C24 0.14(17)
C18 C6 C29 C32 64.3(2)
C16 C6 C29 C32 -122.53(18)
C18 C6 C29 O3 -111.69(14)
C16 C6 C29 O3 61.52(16)
C32 C29 O3 C30 1.65(14)
C6 C29 O3 C30 178.68(11)
C29 O3 C30 C31 -1.16(15)
C29 O3 C30 C33 179.45(12)
O3 C30 C31 C32 0.27(16)
C33 C30 C31 C32 179.48(16)
O3 C29 C32 C31 -1.48(15)
C6 C29 C32 C31 -177.56(15)
C30 C31 C32 C29 0.75(16)
C17 C11 C34 C37 57.3(2)
C15 C11 C34 C37 -129.90(18)
C17 C11 C34 O4 -118.31(14)
C15 C11 C34 O4 54.46(17)
C37 C34 O4 C35 0.93(15)
C11 C34 O4 C35 177.76(11)
C34 O4 C35 C36 -1.08(16)
C34 O4 C35 C38 179.20(12)
O4 C35 C36 C37 0.80(17)
C38 C35 C36 C37 -179.55(16)
O4 C34 C37 C36 -0.44(16)
C11 C34 C37 C36 -176.25(16)
C35 C36 C37 C34 -0.21(17)
